data_4315890
loop_
_publ_author_name
'Arshad Aijaz'
'Prem Lama'
'Parimal K. Bharadwaj'

_publ_section_title
;
 Two-Dimensional Coordination Polymer with a Non-interpenetrated (4,4) Net
 Showing Anion Exchange and Structural Transformation in
 Single-Crystal-to-Single-Crystal Fashion
;
_journal_name_full 'Inorganic Chemistry'
_journal_page_first 5883
_journal_page_last 5889
_journal_paper_doi 10.1021/ic100183y
_journal_volume 49
_journal_year 2010
_chemical_formula_moiety 'C46 H52 Co N20 O11'
_chemical_formula_sum 'C46 H52 Co N20 O11'
_chemical_formula_weight 1120.01
_chemical_name_systematic
;
 ?
;
_space_group_IT_number 15
_symmetry_cell_setting monoclinic
_symmetry_space_group_name_Hall '-C 2yc'
_symmetry_space_group_name_H-M 'C 1 2/c 1'
_atom_sites_solution_hydrogens geom
_atom_sites_solution_primary direct
_atom_sites_solution_secondary difmap
_audit_creation_method SHELXL-97
_cell_angle_alpha 90.000
_cell_angle_beta 98.405(6)
_cell_angle_gamma 90.000
_cell_formula_units_Z 4
_cell_length_a 21.267(5)
_cell_length_b 7.840(4)
_cell_length_c 29.455(5)
_cell_measurement_reflns_used 999
_cell_measurement_temperature 100(2)
_cell_measurement_theta_max 25.0
_cell_measurement_theta_min 2.1
_cell_volume 4858(3)
_computing_cell_refinement 'SAINT 6.45 ( Bruker, 2003)'
_computing_data_collection 'SMART 5.628 (Bruker, 2003)'
_computing_data_reduction 'SAINT 6.45 ( Bruker, 2003)'
_computing_molecular_graphics 'DIAMOND 2.1e'
_computing_structure_refinement 'SHELXL-97 (Sheldrick, 1997)'
_computing_structure_solution SIR-97
_diffrn_ambient_temperature 100(2)
_diffrn_measured_fraction_theta_full 0.997
_diffrn_measured_fraction_theta_max 0.997
_diffrn_measurement_device_type 'BRUKER SMART APEX'
_diffrn_measurement_method /w-scans
_diffrn_radiation_monochromator graphite
_diffrn_radiation_source 'fine-focus sealed tube'
_diffrn_radiation_type MoK\a
_diffrn_radiation_wavelength 0.71073
_diffrn_reflns_av_R_equivalents 0.0513
_diffrn_reflns_av_sigmaI/netI 0.0558
_diffrn_reflns_limit_h_max 24
_diffrn_reflns_limit_h_min -25
_diffrn_reflns_limit_k_max 7
_diffrn_reflns_limit_k_min -9
_diffrn_reflns_limit_l_max 35
_diffrn_reflns_limit_l_min -31
_diffrn_reflns_number 11984
_diffrn_reflns_theta_full 25.00
_diffrn_reflns_theta_max 25.00
_diffrn_reflns_theta_min 2.22
_exptl_absorpt_coefficient_mu 0.438
_exptl_absorpt_correction_T_max 0.9575
_exptl_absorpt_correction_T_min 0.9412
_exptl_absorpt_correction_type empirical
_exptl_absorpt_process_details SADABS
_exptl_crystal_colour pink
_exptl_crystal_density_diffrn 1.531
_exptl_crystal_density_method 'not measured'
_exptl_crystal_description rectangular
_exptl_crystal_F_000 2332
_exptl_crystal_size_max 0.14
_exptl_crystal_size_mid 0.14
_exptl_crystal_size_min 0.10
_refine_diff_density_max 0.842
_refine_diff_density_min -0.652
_refine_diff_density_rms 0.142
_refine_ls_extinction_method none
_refine_ls_goodness_of_fit_ref 1.065
_refine_ls_hydrogen_treatment mixed
_refine_ls_matrix_type full
_refine_ls_number_parameters 374
_refine_ls_number_reflns 4278
_refine_ls_number_restraints 7
_refine_ls_restrained_S_all 1.065
_refine_ls_R_factor_all 0.0729
_refine_ls_R_factor_gt 0.0596
_refine_ls_shift/su_max 0.000
_refine_ls_shift/su_mean 0.000
_refine_ls_structure_factor_coef Fsqd
_refine_ls_weighting_details 'calc w=1/[\s^2^(Fo^2^)+(0.0738P)^2^+17.4927P] where P=(Fo^2^+2Fc^2^)/3'
_refine_ls_weighting_scheme calc
_refine_ls_wR_factor_gt 0.1451
_refine_ls_wR_factor_ref 0.1572
_reflns_number_gt 3487
_reflns_number_total 4278
_reflns_threshold_expression >2sigma(I)
_cod_data_source_file ic100183y_si_002_5.cif
_cod_data_source_block 5
_cod_depositor_comments
;
The following automatic conversions were performed:

'_symmetry_cell_setting' value 'Monoclinic' changed to 'monoclinic'
according to the built-in table from CIF Core dictionary named
'cif_core.dic' version 2.4.1 from 2010-06-29.

Automatic conversion script
Id: cif_fix_values 1646 2011-03-28 12:23:43Z adriana 
;
_cod_original_cell_volume 4858(4)
_cod_database_code 4315890

loop_
_symmetry_equiv_pos_as_xyz
'x, y, z'
'-x, y, -z+1/2'
'x+1/2, y+1/2, z'
'-x+1/2, y+1/2, -z+1/2'
'-x, -y, -z'
'x, -y, z-1/2'
'-x+1/2, -y+1/2, -z'
'x+1/2, -y+1/2, z-1/2'

loop_
_atom_site_label
_atom_site_type_symbol
_atom_site_fract_x
_atom_site_fract_y
_atom_site_fract_z
_atom_site_U_iso_or_equiv
_atom_site_adp_type
_atom_site_occupancy
_atom_site_symmetry_multiplicity
_atom_site_calc_flag
_atom_site_refinement_flags
_atom_site_disorder_assembly
_atom_site_disorder_group
Co1 Co 0.2500 -0.2500 0.0000 0.0156(2) Uani 1 2 d S . .
O1 O 0.62850(14) -0.0449(4) -0.14754(11) 0.0423(7) Uani 1 1 d . . .
O2 O 0.56718(19) 0.0011(5) -0.21218(11) 0.0619(10) Uani 1 1 d . . .
O3 O 0.60410(14) 0.2125(4) -0.17004(11) 0.0442(8) Uani 1 1 d . . .
O4 O 0.37956(13) 0.0244(4) -0.07439(10) 0.0361(7) Uani 1 1 d . . .
N1 N 0.24870(12) -0.4126(3) -0.05880(9) 0.0177(6) Uani 1 1 d . . .
N2 N 0.27509(13) -0.4922(4) -0.12552(9) 0.0184(6) Uani 1 1 d . . .
N3 N 0.35187(13) -0.2700(3) 0.01249(9) 0.0183(6) Uani 1 1 d . . .
N4 N 0.44602(13) -0.2877(4) -0.01020(10) 0.0213(6) Uani 1 1 d . . .
N5 N 0.68596(14) -0.4537(4) -0.11679(9) 0.0240(7) Uani 1 1 d . . .
N6 N 0.71572(13) -0.4726(4) -0.15549(9) 0.0223(6) Uani 1 1 d . . .
N7 N 0.61491(13) -0.4191(4) -0.17689(9) 0.0197(6) Uani 1 1 d . . .
N8 N 0.55749(16) -0.3707(5) -0.20286(13) 0.0384(9) Uani 1 1 d D . .
N9 N 0.41086(15) -0.0286(5) -0.14433(11) 0.0357(8) Uani 1 1 d . . .
N10 N 0.60035(16) 0.0554(4) -0.17595(12) 0.0350(8) Uani 1 1 d . . .
C1 C 0.26868(16) -0.5803(4) -0.05587(11) 0.0210(7) Uani 1 1 d . . .
H1 H 0.2704 -0.6485 -0.0299 0.025 Uiso 1 1 calc R . .
C2 C 0.28540(16) -0.6305(4) -0.09623(12) 0.0226(8) Uani 1 1 d . . .
H2 H 0.3008 -0.7370 -0.1030 0.027 Uiso 1 1 calc R . .
C3 C 0.25227(15) -0.3650(4) -0.10126(11) 0.0182(7) Uani 1 1 d . . .
H3 H 0.2406 -0.2577 -0.1131 0.022 Uiso 1 1 calc R . .
C4 C 0.28838(16) -0.4832(4) -0.17190(11) 0.0195(7) Uani 1 1 d . . .
C5 C 0.24792(15) -0.3938(4) -0.20455(11) 0.0211(7) Uani 1 1 d . . .
H5 H 0.2116 -0.3416 -0.1969 0.025 Uiso 1 1 calc R . .
C6 C 0.26240(16) -0.3833(5) -0.24885(12) 0.0225(7) Uani 1 1 d . . .
H6 H 0.2355 -0.3234 -0.2710 0.027 Uiso 1 1 calc R . .
C7 C 0.31661(15) -0.4612(4) -0.26073(11) 0.0184(7) Uani 1 1 d . . .
C8 C 0.35668(15) -0.5504(4) -0.22746(11) 0.0197(7) Uani 1 1 d . . .
H8 H 0.3929 -0.6032 -0.2350 0.024 Uiso 1 1 calc R . .
C9 C 0.34263(16) -0.5608(4) -0.18291(11) 0.0206(7) Uani 1 1 d . . .
H9 H 0.3696 -0.6197 -0.1606 0.025 Uiso 1 1 calc R . .
C10 C 0.39494(19) -0.1879(7) 0.04326(15) 0.0535(14) Uani 1 1 d . . .
H10 H 0.3862 -0.1334 0.0697 0.064 Uiso 1 1 calc R . .
C11 C 0.4524(2) -0.1979(9) 0.02946(19) 0.067(2) Uani 1 1 d . . .
H11 H 0.4899 -0.1512 0.0445 0.037 Uiso 1 1 calc R . .
C12 C 0.38484(16) -0.3285(5) -0.01873(12) 0.0244(8) Uani 1 1 d . . .
H12 H 0.3671 -0.3918 -0.0441 0.029 Uiso 1 1 calc R . .
C13 C 0.49236(16) -0.3249(4) -0.03947(12) 0.0237(8) Uani 1 1 d . . .
C14 C 0.4745(2) -0.4136(8) -0.07950(19) 0.070(2) Uani 1 1 d . . .
H14 H 0.4329 -0.4524 -0.0867 0.072 Uiso 1 1 calc R . .
C15 C 0.5178(2) -0.4456(7) -0.10903(18) 0.0659(18) Uani 1 1 d . . .
H15 H 0.5053 -0.5066 -0.1359 0.079 Uiso 1 1 calc R . .
C16 C 0.57926(17) -0.3883(4) -0.09921(12) 0.0247(8) Uani 1 1 d . . .
C17 C 0.59644(16) -0.3008(5) -0.05907(12) 0.0270(8) Uani 1 1 d . . .
H17 H 0.6380 -0.2614 -0.0519 0.032 Uiso 1 1 calc R . .
C18 C 0.55358(16) -0.2692(5) -0.02875(12) 0.0250(8) Uani 1 1 d . . .
H18 H 0.5664 -0.2108 -0.0015 0.030 Uiso 1 1 calc R . .
C19 C 0.62596(16) -0.4205(4) -0.13038(12) 0.0212(7) Uani 1 1 d . . .
C20 C 0.67178(15) -0.4507(4) -0.19130(11) 0.0183(7) Uani 1 1 d . . .
C21 C 0.4723(3) 0.0436(14) -0.13195(19) 0.136(5) Uani 1 1 d . . .
H21A H 0.4957 0.0348 -0.1574 0.1405 Uiso 1 1 calc R . .
H21B H 0.4945 -0.0168 -0.1061 0.1405 Uiso 1 1 calc R . .
H21C H 0.4682 0.1614 -0.1240 0.1405 Uiso 1 1 calc R . .
C22 C 0.3976(2) -0.0962(7) -0.19033(15) 0.0491(12) Uani 1 1 d . . .
H22A H 0.4339 -0.0802 -0.2057 0.074 Uiso 1 1 calc R . .
H22B H 0.3617 -0.0376 -0.2069 0.074 Uiso 1 1 calc R . .
H22C H 0.3882 -0.2157 -0.1890 0.074 Uiso 1 1 calc R . .
C23 C 0.37088(18) -0.0307(5) -0.11415(16) 0.0348(10) Uani 1 1 d . . .
H23 H 0.3314 -0.0795 -0.1239 0.042 Uiso 1 1 calc R . .
OW1 O 0.23484(11) -0.4714(3) 0.03804(8) 0.0204(5) Uani 1 1 d D . .
OW2 O 0.5000 0.3045(6) -0.2500 0.0471(11) Uani 1 2 d SD . .
H1W1 H 0.1995(11) -0.482(6) 0.0455(14) 0.047(14) Uiso 1 1 d D . .
H2W1 H 0.2599(13) -0.493(5) 0.0616(9) 0.026(11) Uiso 1 1 d D . .
H1W2 H 0.519(3) 0.249(8) -0.2275(18) 0.051(3) Uiso 1 1 d D . .
H1N8 H 0.546(2) -0.443(4) -0.2215(13) 0.054(16) Uiso 1 1 d D . .
H2N8 H 0.560(3) -0.277(3) -0.2136(16) 0.058(18) Uiso 1 1 d D . .

loop_
_atom_site_aniso_label
_atom_site_aniso_U_11
_atom_site_aniso_U_22
_atom_site_aniso_U_33
_atom_site_aniso_U_23
_atom_site_aniso_U_13
_atom_site_aniso_U_12
Co1 0.0159(3) 0.0185(3) 0.0126(3) 0.0001(2) 0.0032(2) 0.0019(2)
O1 0.0396(17) 0.0313(16) 0.0534(19) 0.0064(14) -0.0016(14) 0.0006(13)
O2 0.087(3) 0.062(2) 0.0307(18) -0.0040(16) -0.0094(17) -0.008(2)
O3 0.0433(17) 0.0273(16) 0.064(2) 0.0006(14) 0.0151(15) 0.0007(13)
O4 0.0369(15) 0.0383(16) 0.0366(17) 0.0093(13) 0.0172(13) 0.0093(12)
N1 0.0156(13) 0.0203(14) 0.0176(15) -0.0026(11) 0.0034(11) -0.0007(11)
N2 0.0190(14) 0.0211(15) 0.0154(14) -0.0018(11) 0.0033(11) 0.0006(11)
N3 0.0189(14) 0.0202(15) 0.0165(14) 0.0006(11) 0.0049(11) 0.0013(11)
N4 0.0181(14) 0.0266(16) 0.0205(15) -0.0022(12) 0.0077(12) -0.0012(12)
N5 0.0319(17) 0.0255(16) 0.0169(15) 0.0051(12) 0.0113(12) 0.0071(13)
N6 0.0232(15) 0.0313(17) 0.0134(14) 0.0028(12) 0.0061(12) 0.0072(13)
N7 0.0180(14) 0.0182(14) 0.0234(16) -0.0001(12) 0.0044(12) 0.0004(11)
N8 0.0206(17) 0.042(2) 0.048(2) -0.014(2) -0.0098(16) 0.0063(16)
N9 0.0255(17) 0.053(2) 0.0287(18) 0.0020(16) 0.0031(14) -0.0086(15)
N10 0.0323(18) 0.033(2) 0.042(2) 0.0032(16) 0.0138(16) -0.0009(15)
C1 0.0265(18) 0.0220(18) 0.0145(17) 0.0004(14) 0.0029(14) 0.0004(14)
C2 0.0272(19) 0.0178(17) 0.0234(18) -0.0007(14) 0.0057(15) 0.0010(14)
C3 0.0173(16) 0.0203(17) 0.0168(17) -0.0004(14) 0.0020(13) 0.0022(13)
C4 0.0216(17) 0.0234(18) 0.0139(16) -0.0042(13) 0.0037(13) -0.0035(14)
C5 0.0168(16) 0.0269(18) 0.0199(17) -0.0036(14) 0.0036(13) 0.0039(14)
C6 0.0210(17) 0.0272(19) 0.0190(17) -0.0022(14) 0.0017(14) 0.0015(14)
C7 0.0191(16) 0.0202(17) 0.0162(17) -0.0031(13) 0.0036(13) -0.0034(13)
C8 0.0173(16) 0.0215(17) 0.0213(18) -0.0016(14) 0.0064(13) 0.0008(13)
C9 0.0218(17) 0.0228(18) 0.0168(17) -0.0009(14) 0.0015(13) 0.0047(14)
C10 0.025(2) 0.099(4) 0.037(3) -0.045(3) 0.0100(18) -0.014(2)
C11 0.025(2) 0.114(6) 0.067(4) -0.063(4) 0.020(2) -0.031(3)
C12 0.0198(17) 0.032(2) 0.0208(18) -0.0088(15) 0.0018(14) 0.0018(15)
C13 0.0259(18) 0.0213(18) 0.027(2) -0.0024(15) 0.0140(15) -0.0018(15)
C14 0.046(3) 0.098(5) 0.075(4) -0.053(4) 0.032(3) -0.038(3)
C15 0.055(3) 0.090(4) 0.063(3) -0.062(3) 0.044(3) -0.052(3)
C16 0.031(2) 0.0191(18) 0.028(2) -0.0015(15) 0.0168(16) -0.0018(15)
C17 0.0161(17) 0.042(2) 0.0224(19) 0.0025(16) 0.0015(14) 0.0044(15)
C18 0.0203(18) 0.038(2) 0.0165(18) -0.0003(15) 0.0026(14) 0.0014(15)
C19 0.0256(19) 0.0146(16) 0.0254(19) 0.0022(14) 0.0105(15) 0.0006(14)
C20 0.0208(17) 0.0159(16) 0.0185(17) 0.0023(13) 0.0041(14) 0.0018(13)
C21 0.057(4) 0.317(13) 0.041(3) -0.066(5) 0.024(3) -0.095(6)
C22 0.047(3) 0.057(3) 0.042(3) -0.013(2) 0.005(2) -0.0015(2)
C23 0.025(2) 0.027(2) 0.054(3) 0.0090(19) 0.0122(18) 0.0012(16)
OW1 0.0217(13) 0.0246(13) 0.0151(13) 0.0027(10) 0.0034(10) 0.0022(10)
OW2 0.029(2) 0.034(2) 0.077(4) 0.002(2) 0.004(2) 0.002(2)

loop_
_atom_type_symbol
_atom_type_description
_atom_type_scat_dispersion_real
_atom_type_scat_dispersion_imag
_atom_type_scat_source
C C 0.0033 0.0016 'International Tables Vol C Tables 4.2.6.8 and 6.1.1.4'
H H 0.0000 0.0000 'International Tables Vol C Tables 4.2.6.8 and 6.1.1.4'
N N 0.0061 0.0033 'International Tables Vol C Tables 4.2.6.8 and 6.1.1.4'
O O 0.0106 0.0060 'International Tables Vol C Tables 4.2.6.8 and 6.1.1.4'
Co Co 0.3494 0.9721 'International Tables Vol C Tables 4.2.6.8 and 6.1.1.4'

loop_
_geom_angle_atom_site_label_1
_geom_angle_atom_site_label_2
_geom_angle_atom_site_label_3
_geom_angle
_geom_angle_site_symmetry_1
_geom_angle_site_symmetry_3
_geom_angle_publ_flag
OW1 Co1 OW1 180.00(10) 7_545 . ?
OW1 Co1 N1 92.57(10) 7_545 . ?
OW1 Co1 N1 87.43(10) . . ?
OW1 Co1 N1 87.43(10) 7_545 7_545 ?
OW1 Co1 N1 92.57(10) . 7_545 ?
N1 Co1 N1 180.00(8) . 7_545 ?
OW1 Co1 N3 94.43(10) 7_545 7_545 ?
OW1 Co1 N3 85.57(10) . 7_545 ?
N1 Co1 N3 90.65(10) . 7_545 ?
N1 Co1 N3 89.35(10) 7_545 7_545 ?
OW1 Co1 N3 85.57(10) 7_545 . ?
OW1 Co1 N3 94.43(10) . . ?
N1 Co1 N3 89.35(10) . . ?
N1 Co1 N3 90.65(10) 7_545 . ?
N3 Co1 N3 180.00(3) 7_545 . ?
C3 N1 C1 105.6(3) . . ?
C3 N1 Co1 127.0(2) . . ?
C1 N1 Co1 123.2(2) . . ?
C3 N2 C2 106.5(3) . . ?
C3 N2 C4 126.9(3) . . ?
C2 N2 C4 126.6(3) . . ?
C12 N3 C10 104.8(3) . . ?
C12 N3 Co1 122.1(2) . . ?
C10 N3 Co1 130.3(2) . . ?
C12 N4 C11 105.1(3) . . ?
C12 N4 C13 125.4(3) . . ?
C11 N4 C13 129.4(3) . . ?
C19 N5 N6 108.1(3) . . ?
C20 N6 N5 106.8(3) . . ?
C19 N7 C20 106.4(3) . . ?
C19 N7 N8 124.4(3) . . ?
C20 N7 N8 128.7(3) . . ?
C23 N9 C21 119.5(4) . . ?
C23 N9 C22 124.9(4) . . ?
C21 N9 C22 115.7(4) . . ?
O1 N10 O3 121.3(4) . . ?
O1 N10 O2 120.8(4) . . ?
O3 N10 O2 117.9(4) . . ?
C2 C1 N1 110.0(3) . . ?
C1 C2 N2 106.4(3) . . ?
N1 C3 N2 111.5(3) . . ?
C5 C4 C9 121.0(3) . . ?
C5 C4 N2 119.8(3) . . ?
C9 C4 N2 119.2(3) . . ?
C4 C5 C6 118.9(3) . . ?
C5 C6 C7 121.1(3) . . ?
C8 C7 C6 119.2(3) . . ?
C8 C7 C20 122.2(3) . 2_654 ?
C6 C7 C20 118.5(3) . 2_654 ?
C7 C8 C9 120.1(3) . . ?
C4 C9 C8 119.8(3) . . ?
C11 C10 N3 109.0(4) . . ?
C10 C11 N4 108.1(4) . . ?
N3 C12 N4 113.0(3) . . ?
C18 C13 C14 119.7(3) . . ?
C18 C13 N4 120.8(3) . . ?
C14 C13 N4 119.4(3) . . ?
C13 C14 C15 120.4(4) . . ?
C16 C15 C14 120.8(4) . . ?
C17 C16 C15 118.1(3) . . ?
C17 C16 C19 120.4(3) . . ?
C15 C16 C19 121.5(3) . . ?
C16 C17 C18 121.8(3) . . ?
C13 C18 C17 119.2(3) . . ?
N5 C19 N7 109.2(3) . . ?
N5 C19 C16 124.2(3) . . ?
N7 C19 C16 126.6(3) . . ?
N6 C20 N7 109.5(3) . . ?
N6 C20 C7 124.3(3) . 2_654 ?
N7 C20 C7 126.2(3) . 2_654 ?
O4 C23 N9 127.8(4) . . ?

loop_
_geom_bond_atom_site_label_1
_geom_bond_atom_site_label_2
_geom_bond_distance
_geom_bond_site_symmetry_2
_geom_bond_publ_flag
Co1 OW1 2.116(2) 7_545 ?
Co1 OW1 2.116(2) . ?
Co1 N1 2.148(3) . ?
Co1 N1 2.148(3) 7_545 ?
Co1 N3 2.150(3) 7_545 ?
Co1 N3 2.150(3) . ?
O1 N10 1.238(4) . ?
O2 N10 1.264(5) . ?
O3 N10 1.244(4) . ?
O4 C23 1.237(5) . ?
N1 C3 1.318(4) . ?
N1 C1 1.380(4) . ?
N2 C3 1.357(4) . ?
N2 C2 1.383(4) . ?
N2 C4 1.437(4) . ?
N3 C12 1.318(4) . ?
N3 C10 1.354(5) . ?
N4 C12 1.328(4) . ?
N4 C11 1.354(5) . ?
N4 C13 1.431(4) . ?
N5 C19 1.306(4) . ?
N5 N6 1.390(4) . ?
N6 C20 1.314(4) . ?
N7 C19 1.356(4) . ?
N7 C20 1.362(4) . ?
N7 N8 1.395(4) . ?
N9 C23 1.317(5) . ?
N9 C21 1.422(6) . ?
N9 C22 1.444(5) . ?
C1 C2 1.348(5) . ?
C4 C5 1.384(5) . ?
C4 C9 1.384(5) . ?
C5 C6 1.386(5) . ?
C6 C7 1.394(5) . ?
C7 C8 1.390(5) . ?
C7 C20 1.472(4) 2_654 ?
C8 C9 1.390(5) . ?
C10 C11 1.345(6) . ?
C13 C18 1.366(5) . ?
C13 C14 1.374(6) . ?
C14 C15 1.380(6) . ?
C15 C16 1.371(6) . ?
C16 C17 1.370(5) . ?
C16 C19 1.470(4) . ?
C17 C18 1.389(5) . ?
C20 C7 1.472(4) 2_654 ?

loop_
_geom_torsion_atom_site_label_1
_geom_torsion_atom_site_label_2
_geom_torsion_atom_site_label_3
_geom_torsion_atom_site_label_4
_geom_torsion
_geom_torsion_site_symmetry_1
_geom_torsion_site_symmetry_2
_geom_torsion_site_symmetry_3
_geom_torsion_site_symmetry_4
_geom_torsion_publ_flag
OW1 Co1 N1 C3 -4.0(3) 7_545 . . . ?
OW1 Co1 N1 C3 176.0(3) . . . . ?
N1 Co1 N1 C3 167(100) 7_545 . . . ?
N3 Co1 N1 C3 90.5(3) 7_545 . . . ?
N3 Co1 N1 C3 -89.5(3) . . . . ?
OW1 Co1 N1 C1 149.5(2) 7_545 . . . ?
OW1 Co1 N1 C1 -30.5(2) . . . . ?
N1 Co1 N1 C1 -39(100) 7_545 . . . ?
N3 Co1 N1 C1 -116.0(2) 7_545 . . . ?
N3 Co1 N1 C1 64.0(2) . . . . ?
OW1 Co1 N3 C12 -77.6(3) 7_545 . . . ?
OW1 Co1 N3 C12 102.4(3) . . . . ?
N1 Co1 N3 C12 15.0(3) . . . . ?
N1 Co1 N3 C12 -165.0(3) 7_545 . . . ?
N3 Co1 N3 C12 -175(77) 7_545 . . . ?
OW1 Co1 N3 C10 80.5(4) 7_545 . . . ?
OW1 Co1 N3 C10 -99.5(4) . . . . ?
N1 Co1 N3 C10 173.1(4) . . . . ?
N1 Co1 N3 C10 -6.9(4) 7_545 . . . ?
N3 Co1 N3 C10 -17(77) 7_545 . . . ?
C19 N5 N6 C20 -0.3(4) . . . . ?
C3 N1 C1 C2 1.4(4) . . . . ?
Co1 N1 C1 C2 -156.9(2) . . . . ?
N1 C1 C2 N2 -0.7(4) . . . . ?
C3 N2 C2 C1 -0.3(4) . . . . ?
C4 N2 C2 C1 177.5(3) . . . . ?
C1 N1 C3 N2 -1.6(4) . . . . ?
Co1 N1 C3 N2 155.6(2) . . . . ?
C2 N2 C3 N1 1.2(4) . . . . ?
C4 N2 C3 N1 -176.6(3) . . . . ?
C3 N2 C4 C5 -39.1(5) . . . . ?
C2 N2 C4 C5 143.5(3) . . . . ?
C3 N2 C4 C9 139.1(3) . . . . ?
C2 N2 C4 C9 -38.2(5) . . . . ?
C9 C4 C5 C6 0.2(5) . . . . ?
N2 C4 C5 C6 178.5(3) . . . . ?
C4 C5 C6 C7 0.1(5) . . . . ?
C5 C6 C7 C8 -0.1(5) . . . . ?
C5 C6 C7 C20 177.9(3) . . . 2_654 ?
C6 C7 C8 C9 -0.2(5) . . . . ?
C20 C7 C8 C9 -178.1(3) 2_654 . . . ?
C5 C4 C9 C8 -0.5(5) . . . . ?
N2 C4 C9 C8 -178.8(3) . . . . ?
C7 C8 C9 C4 0.5(5) . . . . ?
C12 N3 C10 C11 0.6(6) . . . . ?
Co1 N3 C10 C11 -160.3(4) . . . . ?
N3 C10 C11 N4 -0.4(8) . . . . ?
C12 N4 C11 C10 0.0(7) . . . . ?
C13 N4 C11 C10 176.3(4) . . . . ?
C10 N3 C12 N4 -0.7(5) . . . . ?
Co1 N3 C12 N4 162.2(2) . . . . ?
C11 N4 C12 N3 0.4(5) . . . . ?
C13 N4 C12 N3 -176.1(3) . . . . ?
C12 N4 C13 C18 176.4(3) . . . . ?
C11 N4 C13 C18 0.8(7) . . . . ?
C12 N4 C13 C14 -1.7(6) . . . . ?
C11 N4 C13 C14 -177.3(6) . . . . ?
C18 C13 C14 C15 -0.5(9) . . . . ?
N4 C13 C14 C15 177.7(5) . . . . ?
C13 C14 C15 C16 -0.6(10) . . . . ?
C14 C15 C16 C17 0.9(8) . . . . ?
C14 C15 C16 C19 -179.7(5) . . . . ?
C15 C16 C17 C18 -0.1(6) . . . . ?
C19 C16 C17 C18 -179.6(3) . . . . ?
C14 C13 C18 C17 1.2(6) . . . . ?
N4 C13 C18 C17 -176.9(3) . . . . ?
C16 C17 C18 C13 -0.9(6) . . . . ?
N6 N5 C19 N7 0.8(4) . . . . ?
N6 N5 C19 C16 -178.5(3) . . . . ?
C20 N7 C19 N5 -0.9(4) . . . . ?
N8 N7 C19 N5 -173.1(3) . . . . ?
C20 N7 C19 C16 178.4(3) . . . . ?
N8 N7 C19 C16 6.1(5) . . . . ?
C17 C16 C19 N5 36.4(5) . . . . ?
C15 C16 C19 N5 -143.0(5) . . . . ?
C17 C16 C19 N7 -142.8(4) . . . . ?
C15 C16 C19 N7 37.8(6) . . . . ?
N5 N6 C20 N7 -0.2(4) . . . . ?
N5 N6 C20 C7 -179.6(3) . . . 2_654 ?
C19 N7 C20 N6 0.7(4) . . . . ?
N8 N7 C20 N6 172.5(3) . . . . ?
C19 N7 C20 C7 -179.9(3) . . . 2_654 ?
N8 N7 C20 C7 -8.1(6) . . . 2_654 ?
C21 N9 C23 O4 0.1(8) . . . . ?
C22 N9 C23 O4 179.8(4) . . . . ?
